data_1558823
loop_
_publ_author_name
'Biggins, Naomi'
'Ziebel, Michael E.'
'Gonzalez, Miguel'
'Long, Jeffrey R.'

_publ_section_title
;
 Crystallographic Characterization of the Metal--Organic Framework
 Fe2(bdp)3 upon Reductive Cation Insertion
;
_journal_name_full 'Chemical Science'
_journal_paper_doi 10.1039/D0SC03383A
_journal_year 2020
_chemical_formula_moiety '0.13(C288 H192 Fe16 N96), 0.49(Na)'
_chemical_formula_sum 'C36 H24 Fe2 N12 Na0.51'
_chemical_formula_weight 748.04
_chemical_name_common Na0.5Fe2(bdp)3
_chemical_name_systematic Na0.5Fe2(bdp)3
_space_group_crystal_system orthorhombic
_space_group_IT_number 70
_space_group_name_Hall '-F 2uv 2vw'
_space_group_name_H-M_alt 'F d d d :2'
_atom_sites_solution_hydrogens geom
_atom_sites_solution_primary 'intrinsic phasing'
_atom_sites_solution_secondary difmap
_audit_creation_date 2019-09-16
_audit_creation_method
;
Olex2 1.2
(compiled May 18 2018 14:05:52 for OlexSys, GUI svn.r5506)
;
_audit_update_record
;
2020-06-17 deposited with the CCDC.	2020-08-10 downloaded from the CCDC.
;
_cell_angle_alpha 90
_cell_angle_beta 90
_cell_angle_gamma 90
_cell_formula_units_Z 8
_cell_length_a 7.0813(16)
_cell_length_b 26.493(7)
_cell_length_c 45.483(12)
_cell_measurement_reflns_used 9946
_cell_measurement_temperature 100(2)
_cell_measurement_theta_max 31.41
_cell_measurement_theta_min 3.36
_cell_volume 8533(4)
_computing_cell_refinement 'SAINT V8.38A (Bruker-AXS, Madison WI, 2016)'
_computing_data_collection 'Bruker APEX3 Bruker-AXS, Madison WI'
_computing_data_reduction 'SAINT V8.38A (Bruker-AXS, Madison WI, 2016)'
_computing_molecular_graphics 'Olex2 (Dolomanov et al., 2009)'
_computing_publication_material 'Olex2 (Dolomanov et al., 2009)'
_computing_structure_refinement 'ShelXL (Sheldrick, 2015)'
_computing_structure_solution 'ShelXT (Sheldrick, 2015)'
_diffrn_ambient_temperature 100(2)
_diffrn_detector_area_resol_mean 7.39
_diffrn_measured_fraction_theta_full 0.999
_diffrn_measured_fraction_theta_max 0.998
_diffrn_measurement_device_type 'Bruker APEX-II CCD'
_diffrn_measurement_method '\f and \w scans'
_diffrn_radiation_monochromator 'silicon 111'
_diffrn_radiation_type synchrotron
_diffrn_radiation_wavelength 0.7288
_diffrn_reflns_av_R_equivalents 0.0888
_diffrn_reflns_av_unetI/netI 0.0365
_diffrn_reflns_Laue_measured_fraction_full 0.999
_diffrn_reflns_Laue_measured_fraction_max 0.998
_diffrn_reflns_limit_h_max 10
_diffrn_reflns_limit_h_min -10
_diffrn_reflns_limit_k_max 37
_diffrn_reflns_limit_k_min -37
_diffrn_reflns_limit_l_max 64
_diffrn_reflns_limit_l_min -64
_diffrn_reflns_number 42581
_diffrn_reflns_point_group_measured_fraction_full 0.999
_diffrn_reflns_point_group_measured_fraction_max 0.998
_diffrn_reflns_theta_full 25.930
_diffrn_reflns_theta_max 31.310
_diffrn_reflns_theta_min 3.088
_diffrn_source 'Advanced Light Source station 12.2.1'
_diffrn_standards_number 0
_exptl_absorpt_coefficient_mu 0.769
_exptl_absorpt_correction_T_max 0.984
_exptl_absorpt_correction_T_min 0.918
_exptl_absorpt_correction_type multi-scan
_exptl_absorpt_process_details
;
SADABS-2016/2 (Bruker,2016) was used for absorption correction.
wR2(int) was 0.1347 before and 0.0712 after correction.
The Ratio of minimum to maximum transmission is 0.9327.
The \l/2 correction factor is Not present.
;
_exptl_crystal_colour 'dark yellow'
_exptl_crystal_density_diffrn 1.165
_exptl_crystal_density_method 'not measured'
_exptl_crystal_description 'tapered rod'
_exptl_crystal_F_000 3053
_exptl_crystal_size_max 0.084
_exptl_crystal_size_mid 0.021
_exptl_crystal_size_min 0.021
_refine_diff_density_max 1.089
_refine_diff_density_min -0.970
_refine_diff_density_rms 0.235
_refine_ls_extinction_method none
_refine_ls_goodness_of_fit_ref 1.099
_refine_ls_hydrogen_treatment constr
_refine_ls_matrix_type full
_refine_ls_number_parameters 155
_refine_ls_number_reflns 3241
_refine_ls_number_restraints 37
_refine_ls_restrained_S_all 1.094
_refine_ls_R_factor_all 0.0674
_refine_ls_R_factor_gt 0.0542
_refine_ls_shift/su_max 0.001
_refine_ls_shift/su_mean 0.000
_refine_ls_structure_factor_coef Fsqd
_refine_ls_weighting_details 'w=1/[\s^2^(Fo^2^)+(0.0945P)^2^+45.8228P] where P=(Fo^2^+2Fc^2^)/3'
_refine_ls_weighting_scheme calc
_refine_ls_wR_factor_gt 0.1580
_refine_ls_wR_factor_ref 0.1677
_reflns_Friedel_coverage 0.000
_reflns_number_gt 2651
_reflns_number_total 3241
_reflns_threshold_expression 'I > 2\s(I)'
_cod_data_source_file d0sc03383a2.cif
_cod_data_source_block Na05Fe2(bdp)3
_cod_depositor_comments
;
The following automatic conversions were performed:

data item '_atom_sites_solution_secondary' value 'diffmap' was
changed to 'difmap'.

Automatic conversion script
Id: cif_fix_values 7556 2019-12-06 15:28:31Z antanas 
;
_cod_original_sg_symbol_H-M 'F d d d'
_cod_database_code 1558823
_shelx_shelxl_version_number 2018/3
_shelx_space_group_comment
;
The symmetry employed for this shelxl refinement is uniquely defined
by the following loop, which should always be used as a source of
symmetry information in preference to the above space-group names.
They are only intended as comments.
;
_shelx_estimated_absorpt_t_max 0.984
_shelx_estimated_absorpt_t_min 0.938
_olex2_refinement_description
;
1. Fixed Uiso
 At 1.2 times of:
  All C(H) groups
2. Rigid bond restraints
 C9, C10, C11, C13, C12
 with sigma for 1-2 distances of 0.05 and sigma for 1-3 distances of 0.05
 C4, C5
 with sigma for 1-2 distances of 0.05 and sigma for 1-3 distances of 0.05
3. Uiso/Uaniso restraints and constraints
C4 \\sim C5: within 2A with sigma of 0.04 and sigma for terminal atoms of 0.08
C9 \\sim C10 \\sim C11 \\sim C13 \\sim C12: within 2A with sigma of 0.02 and
sigma for terminal atoms of 0.04
4. Others
 Sof(C13)=Sof(H13)=Sof(C12)=Sof(H12)=1-FVAR(1)
 Sof(C11)=Sof(H11)=Sof(C10)=Sof(H10)=FVAR(1)
 Fixed Sof: C5(0.5) H5(0.5) C4(0.5) H4(0.5)
5.a Aromatic/amide H refined with riding coordinates:
 C6(H6), C7(H7), C1(H1), C13(H13), C11(H11), C10(H10), C12(H12), C5(H5), C4(H4)
;
_olex2_submission_special_instructions 'No special instructions were received'

loop_
_space_group_symop_operation_xyz
'x, y, z'
'-x+3/4, -y+3/4, z'
'-x+3/4, y, -z+3/4'
'x, -y+3/4, -z+3/4'
'x, y+1/2, z+1/2'
'-x+3/4, -y+5/4, z+1/2'
'-x+3/4, y+1/2, -z+5/4'
'x, -y+5/4, -z+5/4'
'x+1/2, y, z+1/2'
'-x+5/4, -y+3/4, z+1/2'
'-x+5/4, y, -z+5/4'
'x+1/2, -y+3/4, -z+5/4'
'x+1/2, y+1/2, z'
'-x+5/4, -y+5/4, z'
'-x+5/4, y+1/2, -z+3/4'
'x+1/2, -y+5/4, -z+3/4'
'-x, -y, -z'
'x-3/4, y-3/4, -z'
'x-3/4, -y, z-3/4'
'-x, y-3/4, z-3/4'
'-x, -y+1/2, -z+1/2'
'x-3/4, y-1/4, -z+1/2'
'x-3/4, -y+1/2, z-1/4'
'-x, y-1/4, z-1/4'
'-x+1/2, -y, -z+1/2'
'x-1/4, y-3/4, -z+1/2'
'x-1/4, -y, z-1/4'
'-x+1/2, y-3/4, z-1/4'
'-x+1/2, -y+1/2, -z'
'x-1/4, y-1/4, -z'
'x-1/4, -y+1/2, z-3/4'
'-x+1/2, y-1/4, z-3/4'

loop_
_atom_site_label
_atom_site_type_symbol
_atom_site_fract_x
_atom_site_fract_y
_atom_site_fract_z
_atom_site_U_iso_or_equiv
_atom_site_adp_type
_atom_site_occupancy
_atom_site_site_symmetry_order
_atom_site_calc_flag
_atom_site_refinement_flags_posn
_atom_site_refinement_flags_adp
_atom_site_refinement_flags_occupancy
_atom_site_disorder_assembly
_atom_site_disorder_group
Fe01 Fe 0.875000 0.375000 0.62140(2) 0.00703(15) Uani 1 2 d S T P . .
N2 N 0.7105(3) 0.40486(7) 0.59192(4) 0.0111(4) Uani 1 1 d . . . . .
N1 N 1.0314(3) 0.43544(7) 0.62165(4) 0.0109(4) Uani 1 1 d . . . . .
N3 N 0.5209(3) 0.40680(7) 0.59678(4) 0.0109(4) Uani 1 1 d . . . . .
C6 C 0.7466(3) 0.42804(9) 0.56626(5) 0.0163(5) Uani 1 1 d . . . . .
H6 H 0.868313 0.431841 0.557768 0.020 Uiso 1 1 calc R . . . .
C7 C 0.4413(4) 0.43097(9) 0.57413(5) 0.0157(4) Uani 1 1 d . . . . .
H7 H 0.309791 0.437139 0.572168 0.019 Uiso 1 1 calc R . . . .
C8 C 0.5773(4) 0.44584(10) 0.55384(5) 0.0180(5) Uani 1 1 d . . . . .
C2 C 1.125000 0.51628(12) 0.625000 0.0166(6) Uani 1 2 d S T P . .
C1 C 0.9746(4) 0.48367(9) 0.61953(5) 0.0160(5) Uani 1 1 d . . . . .
H1 H 0.849657 0.494085 0.614951 0.019 Uiso 1 1 calc R . . . .
C3 C 1.125000 0.57151(13) 0.625000 0.0210(7) Uani 1 2 d S T P . .
C9 C 0.5406(4) 0.47320(11) 0.52633(5) 0.0221(5) Uani 1 1 d . U . . .
C13 C 0.6363(9) 0.5294(4) 0.48696(18) 0.028(2) Uani 0.513(19) 1 d . U . A 1
H13 H 0.731842 0.549585 0.478206 0.033 Uiso 0.513(19) 1 calc R . . A 1
C11 C 0.3266(13) 0.5229(6) 0.4956(2) 0.042(3) Uani 0.487(19) 1 d . U . A 2
H11 H 0.205123 0.537353 0.492873 0.051 Uiso 0.487(19) 1 calc R . . A 2
C10 C 0.3680(13) 0.4977(6) 0.5222(2) 0.044(3) Uani 0.487(19) 1 d . U . A 2
H10 H 0.276959 0.497452 0.537505 0.053 Uiso 0.487(19) 1 calc R . . A 2
C12 C 0.6769(10) 0.5031(4) 0.51282(18) 0.0266(19) Uani 0.513(19) 1 d . U . A 1
H12 H 0.799109 0.505656 0.521290 0.032 Uiso 0.513(19) 1 calc R . . A 1
Na2 Na -0.375000 0.625000 0.4984(4) 0.042(6) Uani 0.133(9) 2 d S T P B 1
C5 C 0.9638(17) 0.6516(4) 0.6186(2) 0.033(2) Uani 0.5 1 d . U . C -1
H5 H 0.850524 0.669285 0.614297 0.040 Uiso 0.5 1 calc R . . C -1
C4 C 0.9626(18) 0.5985(5) 0.6183(2) 0.036(3) Uani 0.5 1 d . U . C -1
H4 H 0.849658 0.580992 0.613565 0.043 Uiso 0.5 1 calc R . . C -1
Na1 Na -0.375000 0.625000 0.5505(17) 0.16(3) Uani 0.113(15) 2 d S T P D 2

loop_
_atom_site_aniso_label
_atom_site_aniso_U_11
_atom_site_aniso_U_22
_atom_site_aniso_U_33
_atom_site_aniso_U_23
_atom_site_aniso_U_13
_atom_site_aniso_U_12
Fe01 0.0103(2) 0.0051(2) 0.0057(2) 0.000 0.000 -0.00009(14)
N2 0.0116(9) 0.0121(8) 0.0095(8) 0.0014(6) 0.0002(6) -0.0003(7)
N1 0.0117(9) 0.0083(8) 0.0129(8) 0.0005(6) -0.0005(6) 0.0004(6)
N3 0.0119(9) 0.0116(8) 0.0094(8) 0.0027(6) 0.0002(6) -0.0009(7)
C6 0.0158(11) 0.0209(11) 0.0121(10) 0.0074(8) 0.0015(8) 0.0003(9)
C7 0.0144(10) 0.0211(11) 0.0115(9) 0.0053(8) -0.0016(8) 0.0010(9)
C8 0.0183(11) 0.0228(12) 0.0129(10) 0.0081(8) 0.0002(8) 0.0007(9)
C2 0.0133(15) 0.0089(13) 0.0274(17) 0.000 0.0015(12) 0.000
C1 0.0150(11) 0.0091(10) 0.0239(12) -0.0001(8) -0.0012(8) 0.0009(8)
C3 0.0185(17) 0.0090(14) 0.035(2) 0.000 0.0004(14) 0.000
C9 0.0204(12) 0.0309(13) 0.0150(11) 0.0134(9) 0.0003(9) 0.0011(10)
C13 0.017(3) 0.043(5) 0.023(3) 0.024(3) -0.005(2) -0.013(3)
C11 0.032(4) 0.066(8) 0.029(4) 0.029(5) 0.010(3) 0.020(4)
C10 0.036(4) 0.067(8) 0.030(4) 0.028(5) 0.016(3) 0.020(4)
C12 0.019(3) 0.039(4) 0.022(3) 0.018(3) -0.006(2) -0.007(3)
Na2 0.026(8) 0.046(10) 0.056(11) 0.000 0.000 -0.008(6)
C5 0.019(4) 0.007(3) 0.075(7) -0.001(5) -0.012(5) 0.001(2)
C4 0.020(4) 0.013(3) 0.074(7) 0.003(5) -0.017(5) -0.003(2)
Na1 0.06(2) 0.046(19) 0.39(10) 0.000 0.000 0.028(13)

loop_
_atom_type_symbol
_atom_type_description
_atom_type_scat_dispersion_real
_atom_type_scat_dispersion_imag
_atom_type_scat_source
C C 0.0034 0.0017 'ANOMDisVal Program in PLATON Spek, A. L. J. Appl. Crystallogr. 2003, 36, 7-13'
H H 0.0000 0.0000 'ANOMDisVal Program in PLATON Spek, A. L. J. Appl. Crystallogr. 2003, 36, 7-13'
Fe Fe 0.3511 0.8892 'ANOMDisVal Program in PLATON Spek, A. L. J. Appl. Crystallogr. 2003, 36, 7-13'
N N 0.0065 0.0035 'ANOMDisVal Program in PLATON Spek, A. L. J. Appl. Crystallogr. 2003, 36, 7-13'
Na Na 0.0389 0.0265 'ANOMDisVal Program in PLATON Spek, A. L. J. Appl. Crystallogr. 2003, 36, 7-13'

loop_
_geom_angle_atom_site_label_1
_geom_angle_atom_site_label_2
_geom_angle_atom_site_label_3
_geom_angle
_geom_angle_site_symmetry_1
_geom_angle_site_symmetry_3
_geom_angle_publ_flag
N2 Fe01 N2 92.79(11) . 2_655 ?
N2 Fe01 N1 89.88(8) 2_655 . ?
N2 Fe01 N1 90.59(8) 2_655 2_655 ?
N2 Fe01 N1 90.59(8) . . ?
N2 Fe01 N1 89.88(8) . 2_655 ?
N2 Fe01 N3 91.07(8) 2_655 12 ?
N2 Fe01 N3 174.86(8) 2_655 11 ?
N2 Fe01 N3 91.07(8) . 11 ?
N2 Fe01 N3 174.86(8) . 12 ?
N1 Fe01 N1 179.32(11) . 2_655 ?
N1 Fe01 N3 92.81(8) . 12 ?
N1 Fe01 N3 92.81(8) 2_655 11 ?
N1 Fe01 N3 86.69(8) . 11 ?
N1 Fe01 N3 86.69(8) 2_655 12 ?
N3 Fe01 N3 85.29(11) 12 11 ?
N3 N2 Fe01 119.61(13) . . ?
C6 N2 Fe01 132.17(16) . . ?
C6 N2 N3 108.14(18) . . ?
N1 N1 Fe01 123.76(6) 11_655 . ?
C1 N1 Fe01 127.71(17) . . ?
C1 N1 N1 107.93(14) . 11_655 ?
N2 N3 Fe01 128.38(14) . 11 ?
C7 N3 Fe01 123.40(16) . 11 ?
C7 N3 N2 107.96(18) . . ?
N2 C6 H6 125.1 . . ?
N2 C6 C8 109.9(2) . . ?
C8 C6 H6 125.1 . . ?
N3 C7 H7 124.6 . . ?
N3 C7 C8 110.8(2) . . ?
C8 C7 H7 124.6 . . ?
C6 C8 C9 131.2(2) . . ?
C7 C8 C6 103.2(2) . . ?
C7 C8 C9 125.6(2) . . ?
C1 C2 C1 103.4(3) 11_655 . ?
C1 C2 C3 128.30(15) 11_655 . ?
C1 C2 C3 128.31(15) . . ?
N1 C1 C2 110.4(2) . . ?
N1 C1 H1 124.8 . . ?
C2 C1 H1 124.8 . . ?
C5 C3 C2 121.2(5) 8 . ?
C5 C3 C4 24.8(5) 8 . ?
C4 C3 C2 121.0(5) . . ?
C8 C9 Na2 87.8(3) . 17_566 ?
C13 C9 C8 120.3(3) 17_666 . ?
C13 C9 Na2 57.0(5) 17_666 17_566 ?
C11 C9 C8 122.3(4) 17_666 . ?
C11 C9 C10 117.7(4) 17_666 . ?
C11 C9 Na2 93.4(8) 17_666 17_566 ?
C10 C9 C8 120.0(4) . . ?
C10 C9 Na2 90.6(8) . 17_566 ?
C12 C9 C8 122.3(3) . . ?
C12 C9 C13 117.4(4) . 17_666 ?
C12 C9 Na2 125.9(6) . 17_566 ?
C9 C13 H13 119.1 17_666 . ?
C9 C13 C12 121.7(5) 17_666 . ?
C9 C13 Na2 96.2(6) 17_666 1_655 ?
C12 C13 H13 119.1 . . ?
C12 C13 Na2 109.0(7) . 1_655 ?
Na2 C13 H13 63.6 1_655 . ?
C9 C11 H11 119.5 17_666 . ?
C9 C11 C10 121.0(7) 17_666 . ?
C10 C11 H11 119.5 . . ?
C9 C10 H13 91.5(7) . 17_666 ?
C9 C10 C11 121.2(6) . . ?
C9 C10 H10 119.4 . . ?
C11 C10 H10 119.4 . . ?
C9 C12 C13 120.9(5) . . ?
C9 C12 H12 119.6 . . ?
C13 C12 H12 119.6 . . ?
H13 Na2 H13 133.5 1_455 14_455 ?
C3 C5 H5 119.2 8 . ?
C3 C5 C4 121.7(12) 8 . ?
C4 C5 H5 119.2 . . ?
C3 C4 C5 120.6(13) . . ?
C3 C4 H4 119.7 . . ?
C5 C4 H4 119.7 . . ?

loop_
_geom_bond_atom_site_label_1
_geom_bond_atom_site_label_2
_geom_bond_distance
_geom_bond_site_symmetry_2
_geom_bond_publ_flag
Fe01 N2 1.9445(19) . ?
Fe01 N2 1.9445(19) 2_655 ?
Fe01 N1 1.9469(19) 2_655 ?
Fe01 N1 1.9469(19) . ?
Fe01 N3 1.9677(18) 11 ?
Fe01 N3 1.9677(18) 12 ?
N2 N3 1.362(3) . ?
N2 C6 1.343(3) . ?
N1 N1 1.360(4) 11_655 ?
N1 C1 1.343(3) . ?
N3 C7 1.337(3) . ?
C6 H6 0.9500 . ?
C6 C8 1.406(3) . ?
C7 H7 0.9500 . ?
C7 C8 1.391(3) . ?
C8 C9 1.469(3) . ?
C2 C1 1.394(3) . ?
C2 C1 1.394(3) 11_655 ?
C2 C3 1.463(5) . ?
C1 H1 0.9500 . ?
C3 C5 1.377(12) 8 ?
C3 C4 1.388(12) . ?
C9 C13 1.392(6) 17_666 ?
C9 C11 1.376(8) 17_666 ?
C9 C10 1.397(8) . ?
C9 C12 1.391(7) . ?
C9 Na2 3.067(8) 17_566 ?
C13 H13 0.9500 . ?
C13 C12 1.397(8) . ?
C13 Na2 2.587(12) 1_655 ?
C11 H11 0.9500 . ?
C11 C10 1.410(10) . ?
C10 H10 0.9500 . ?
C12 H12 0.9500 . ?
C5 H5 0.9500 . ?
C5 C4 1.405(7) . ?
C4 H4 0.9500 . ?
